data_1553697
loop_
_publ_author_name
'Tan, Jing'
'Zhou, Beibei'
'Liang, Congcong'
'Zinky, Hannah'
'Zhou, Hao-Long'
'Zhang, Yue-Biao'

_publ_section_title
;
 Secondary-amine-functionalized isoreticular metal--organic frameworks for
 controllable and selective dye capture
;
_journal_issue 1
_journal_name_full 'Materials Chemistry Frontiers'
_journal_page_first 129
_journal_paper_doi 10.1039/C7QM00414A
_journal_volume 2
_journal_year 2018
_chemical_formula_moiety '0.17(C252 H168 N60 O48 Zn12)'
_chemical_formula_sum 'C42 H28 N10 O8 Zn2'
_chemical_formula_weight 931.48
_space_group_crystal_system cubic
_space_group_IT_number 218
_space_group_name_Hall 'P -4n 2 3'
_space_group_name_H-M_alt 'P -4 3 n'
_atom_sites_solution_hydrogens geom
_audit_creation_date 2017-09-05
_audit_creation_method
;
Olex2 1.2-alpha
(compiled 2017.08.10 svn.r3458 for OlexSys, GUI svn.r5381)
;
_audit_update_record
;
2017-09-09 deposited with the CCDC.
2017-11-20 downloaded from the CCDC.
;
_cell_angle_alpha 90
_cell_angle_beta 90
_cell_angle_gamma 90
_cell_formula_units_Z 6
_cell_length_a 28.1049(10)
_cell_length_b 28.1049(10)
_cell_length_c 28.1049(10)
_cell_measurement_reflns_used 9868
_cell_measurement_temperature 173(2)
_cell_measurement_theta_max 42.78
_cell_measurement_theta_min 3.14
_cell_volume 22199.7(14)
_computing_cell_refinement 'SAINT v8.37A (Bruker, 2015)'
_computing_data_reduction 'SAINT v8.37A (Bruker, 2015)'
_computing_molecular_graphics 'Olex2 (Dolomanov et al., 2009)'
_computing_publication_material 'Olex2 (Dolomanov et al., 2009)'
_computing_structure_refinement 'XL (Sheldrick, 2008)'
_computing_structure_solution 'ShelXT (Sheldrick, 2015)'
_diffrn_ambient_temperature 173(2)
_diffrn_measured_fraction_theta_full 0.997
_diffrn_measured_fraction_theta_max 0.997
_diffrn_measurement_device_type 'Bruker APEX-II CCD'
_diffrn_measurement_method '\f and \w scans'
_diffrn_radiation_type CuK\a
_diffrn_radiation_wavelength 1.54178
_diffrn_reflns_av_R_equivalents 0.0439
_diffrn_reflns_av_unetI/netI 0.0256
_diffrn_reflns_Laue_measured_fraction_full 0.997
_diffrn_reflns_Laue_measured_fraction_max 0.997
_diffrn_reflns_limit_h_max 21
_diffrn_reflns_limit_h_min -22
_diffrn_reflns_limit_k_max 19
_diffrn_reflns_limit_k_min -24
_diffrn_reflns_limit_l_max 23
_diffrn_reflns_limit_l_min -18
_diffrn_reflns_number 32606
_diffrn_reflns_point_group_measured_fraction_full 0.998
_diffrn_reflns_point_group_measured_fraction_max 0.997
_diffrn_reflns_theta_full 42.990
_diffrn_reflns_theta_max 42.990
_diffrn_reflns_theta_min 3.145
_exptl_absorpt_coefficient_mu 0.555
_exptl_absorpt_correction_T_max 0.7485
_exptl_absorpt_correction_T_min 0.6136
_exptl_absorpt_correction_type multi-scan
_exptl_absorpt_process_details
'SADABS-2016/2 (Bruker,2016/2) was used for absorption correction. wR2(int) was 0.0728 before and 0.0543 after correction. The Ratio of minimum to maximum transmission is 0.8198. The \l/2 correction factor is Not present.'
_exptl_crystal_colour colourless
_exptl_crystal_colour_primary colourless
_exptl_crystal_density_diffrn 0.418
_exptl_crystal_description cube
_exptl_crystal_F_000 2844
_exptl_crystal_size_max 0.14
_exptl_crystal_size_mid 0.14
_exptl_crystal_size_min 0.14
_refine_diff_density_max 0.249
_refine_diff_density_min -0.238
_refine_diff_density_rms 0.023
_refine_ls_abs_structure_details
;
 Refined as an inversion twin.
;
_refine_ls_abs_structure_Flack 0.46(5)
_refine_ls_extinction_method none
_refine_ls_goodness_of_fit_ref 1.084
_refine_ls_hydrogen_treatment constr
_refine_ls_matrix_type full
_refine_ls_number_parameters 90
_refine_ls_number_reflns 2690
_refine_ls_number_restraints 134
_refine_ls_restrained_S_all 1.104
_refine_ls_R_factor_all 0.0363
_refine_ls_R_factor_gt 0.0322
_refine_ls_shift/su_max 0.001
_refine_ls_shift/su_mean 0.000
_refine_ls_structure_factor_coef Fsqd
_refine_ls_weighting_details 'w=1/[\s^2^(Fo^2^)+(0.0514P)^2^+2.3804P] where P=(Fo^2^+2Fc^2^)/3'
_refine_ls_weighting_scheme calc
_refine_ls_wR_factor_gt 0.0810
_refine_ls_wR_factor_ref 0.0826
_reflns_Friedel_coverage 0.831
_reflns_Friedel_fraction_full 0.999
_reflns_Friedel_fraction_max 0.998
_reflns_number_gt 2478
_reflns_number_total 2690
_reflns_threshold_expression 'I > 2\s(I)'
_cod_data_source_file c7qm00414a2.cif
_cod_data_source_block ST-15
_cod_original_cell_volume 22200(2)
_cod_database_code 1553697
_shelx_shelxl_version_number 2014/7
_shelx_space_group_comment
;
The symmetry employed for this shelxl refinement is uniquely defined
by the following loop, which should always be used as a source of
symmetry information in preference to the above space-group names.
They are only intended as comments.
;
_shelx_estimated_absorpt_t_max 0.926
_shelx_estimated_absorpt_t_min 0.926
_olex2_refinement_description
;
1. Twinned data refinement
 Scales: 0.54(5)
 0.46(5)
2. Fixed Uiso
 At 1.2 times of:
  All C(H) groups, All N(H) groups
3. Restrained distances
 C11-C11_$6
 1.48 with sigma of 0.01
 N1-C10 \\sim N1-C10_$1 \\sim C10-C10_$1 \\sim C11-C9 \\sim C11-C9_$1 \\sim
C9_$1-C9
 with sigma of 0.02
 N1-C13 \\sim N1-C13_$1 \\sim C13-C13_$1 \\sim C12-C11 \\sim C11-C12_$1 \\sim
C12-C12_$1
 with sigma of 0.02
 N3_$4-N3 \\sim N3_$4-N3_$5 \\sim N3_$5-N3 \\sim C8-C8_$5 \\sim C8_$4-C8 \\sim
C8_$4-C8_$5
 with sigma of 0.02
 O2-C1 \\sim O1-C1
 with sigma of 0.02
 N1-C13 \\sim C13-C13_$1 \\sim C13_$1-N1 \\sim C12-C11 \\sim C11-C12_$1 \\sim
C12_$1-C12
 with sigma of 0.02
 N1-C12 \\sim N1-C12_$1 \\sim C13_$1-C12_$1 \\sim C13_$1-C11 \\sim C13-C11
\\sim C13-C12
 with sigma of 0.02
 N3_$4-C8 \\sim N3-C8 \\sim N3-C8_$5 \\sim N3_$5-C8_$5 \\sim N3_$5-C8_$4 \\sim
N3_$4-C8_$4
 with sigma of 0.02
 N3_$4-C8 \\sim N3_$4-C8_$4 \\sim N3_$5-C8_$4 \\sim N3_$5-C8_$5 \\sim N3-C8_$5
\\sim N3-C8
 with sigma of 0.02
 N1-C12 \\sim C13-C12 \\sim C13-C11 \\sim C13_$1-C11 \\sim C13_$1-C12_$1 \\sim
N1-C12_$1
 with sigma of 0.02
 N1-C9 \\sim C9-C10 \\sim C11-C10 \\sim C11-C10_$1 \\sim C9_$1-C10_$1 \\sim
N1-C9_$1
 with sigma of 0.02
4. Restrained planarity
 N1, C12, C12_$1, C13, C13_$1, C11
 with sigma of 0.1
 N1, C9_$1, C9, C10_$1, C10, C11
 with sigma of 0.1
 N2_$1, N2_$3, N2_$2, N3_$1, N3_$2, N3_$3, C8_$1, C8_$2, C8_$3
 with sigma of 0.1
5. Uiso/Uaniso restraints and constraints
Uanis(O2) = Uanis(O1)
Uanis(C9) = Uanis(C10) = Uanis(C13) = Uanis(C12)
Uanis(C4) = Uanis(C3) = Uanis(C2) = Uanis(C7) = Uanis(C6) = Uanis(C5) =
Uanis(C1)
6. Rigid body (RIGU) restrains
 N1, C12, C9, C10, C13, C11
 with sigma for 1-2 distances of 0.004 and sigma for 1-3 distances of 0.004
7. Others
 Sof(C12)=Sof(H12)=Sof(C13)=Sof(H13)=1-FVAR(1)
 Sof(C9)=Sof(H9)=Sof(C10)=Sof(H10)=FVAR(1)
8.a Aromatic/amide H refined with riding coordinates:
 N2(H2), C7(H7), C6(H6), C4(H4), C3(H3), C9(H9), C12(H12), C10(H10), C13(H13)
8.b Fitted hexagon refined as free rotating group:
 C2(C7,C6,C5,C4,C3)
;
_olex2_submission_special_instructions 'No special instructions were received'

loop_
_space_group_symop_operation_xyz
'x, y, z'
'-x, -y, z'
'-x, y, -z'
'x, -y, -z'
'z, x, y'
'z, -x, -y'
'-z, -x, y'
'-z, x, -y'
'y, z, x'
'-y, z, -x'
'y, -z, -x'
'-y, -z, x'
'y+1/2, x+1/2, z+1/2'
'-y+1/2, -x+1/2, z+1/2'
'y+1/2, -x+1/2, -z+1/2'
'-y+1/2, x+1/2, -z+1/2'
'x+1/2, z+1/2, y+1/2'
'-x+1/2, z+1/2, -y+1/2'
'-x+1/2, -z+1/2, y+1/2'
'x+1/2, -z+1/2, -y+1/2'
'z+1/2, y+1/2, x+1/2'
'z+1/2, -y+1/2, -x+1/2'
'-z+1/2, y+1/2, -x+1/2'
'-z+1/2, -y+1/2, x+1/2'

loop_
_atom_site_label
_atom_site_type_symbol
_atom_site_fract_x
_atom_site_fract_y
_atom_site_fract_z
_atom_site_U_iso_or_equiv
_atom_site_adp_type
_atom_site_occupancy
_atom_site_site_symmetry_order
_atom_site_calc_flag
_atom_site_refinement_flags_posn
_atom_site_refinement_flags_adp
_atom_site_refinement_flags_occupancy
_atom_site_disorder_assembly
_atom_site_disorder_group
Zn1 Zn 0.5000 0.19774(2) 0.0000 0.0284(3) Uani 1 2 d S T P A .
O1 O 0.52723(9) 0.20800(11) 0.06849(10) 0.0439(6) Uani 1 1 d D . . . .
O2 O 0.52764(9) 0.28538(10) 0.06535(10) 0.0439(6) Uani 1 1 d D . . . .
N1 N 0.5000 0.12541(14) 0.0000 0.0415(12) Uani 1 2 d DS TU P . .
N2 N 0.63200(14) 0.24484(13) 0.26257(12) 0.0477(11) Uani 1 1 d . . . . .
H2 H 0.6201 0.2246 0.2833 0.057 Uiso 1 1 calc R . . . .
N3 N 0.6851(2) 0.3070(3) 0.25345(12) 0.0518(11) Uani 1 1 d D . . . .
C1 C 0.53480(15) 0.2473(2) 0.08677(17) 0.0475(5) Uani 1 1 d D . . . .
C2 C 0.55938(9) 0.24842(11) 0.13320(8) 0.0475(5) Uani 1 1 d . . . . .
C7 C 0.57473(10) 0.29090(9) 0.15334(10) 0.0475(5) Uani 1 1 d G . . . .
H7 H 0.5685 0.3202 0.1378 0.057 Uiso 1 1 calc R . . . .
C6 C 0.59924(10) 0.29046(9) 0.19630(10) 0.0475(5) Uani 1 1 d G . . . .
H6 H 0.6097 0.3195 0.2101 0.057 Uiso 1 1 calc R . . . .
C5 C 0.60840(9) 0.24754(11) 0.21911(8) 0.0475(5) Uani 1 1 d G . . . .
C4 C 0.59304(10) 0.20506(9) 0.19897(10) 0.0475(5) Uani 1 1 d G . . . .
H4 H 0.5993 0.1757 0.2146 0.057 Uiso 1 1 calc R . . . .
C3 C 0.56854(10) 0.20550(9) 0.15601(10) 0.0475(5) Uani 1 1 d G . . . .
H3 H 0.5580 0.1765 0.1422 0.057 Uiso 1 1 calc R . . . .
C8 C 0.66955(15) 0.2685(3) 0.2765(3) 0.0458(14) Uani 1 1 d D . . . .
C9 C 0.5305(3) 0.1001(3) -0.0272(3) 0.0267(12) Uani 0.368(4) 1 d D U . A 1
H9 H 0.5540 0.1166 -0.0450 0.032 Uiso 0.368(4) 1 calc R . . A 1
C12 C 0.4899(2) 0.0997(2) -0.03897(19) 0.0267(12) Uani 0.632(4) 1 d D U . A 2
H12 H 0.4814 0.1160 -0.0673 0.032 Uiso 0.632(4) 1 calc R . . A 2
C10 C 0.5286(4) 0.0522(3) -0.0299(3) 0.0267(12) Uani 0.368(4) 1 d D U . A 1
H10 H 0.5474 0.0361 -0.0530 0.032 Uiso 0.368(4) 1 calc R . . A 1
C13 C 0.4911(2) 0.05224(19) -0.03966(19) 0.0267(12) Uani 0.632(4) 1 d D U . A 2
H13 H 0.4856 0.0361 -0.0688 0.032 Uiso 0.632(4) 1 calc R . . A 2
C11 C 0.5000 0.02643(14) 0.0000 0.0399(15) Uani 1 2 d DS TU P . .

loop_
_atom_site_aniso_label
_atom_site_aniso_U_11
_atom_site_aniso_U_22
_atom_site_aniso_U_33
_atom_site_aniso_U_23
_atom_site_aniso_U_13
_atom_site_aniso_U_12
Zn1 0.0312(5) 0.0246(5) 0.0295(5) 0.000 0.0017(5) 0.000
O1 0.0527(13) 0.0398(15) 0.0393(14) -0.0009(14) -0.0021(11) -0.0006(12)
O2 0.0527(13) 0.0398(15) 0.0393(14) -0.0009(14) -0.0021(11) -0.0006(12)
N1 0.051(3) 0.027(3) 0.047(3) 0.000 0.002(4) 0.000
N2 0.048(3) 0.045(3) 0.049(3) 0.001(2) 0.001(2) 0.000(2)
N3 0.043(4) 0.052(4) 0.060(4) -0.004(4) -0.002(4) 0.001(3)
C1 0.0482(13) 0.0447(12) 0.0497(14) -0.0008(12) -0.0015(9) -0.0006(12)
C2 0.0482(13) 0.0447(12) 0.0497(14) -0.0008(12) -0.0015(9) -0.0006(12)
C7 0.0482(13) 0.0447(12) 0.0497(14) -0.0008(12) -0.0015(9) -0.0006(12)
C6 0.0482(13) 0.0447(12) 0.0497(14) -0.0008(12) -0.0015(9) -0.0006(12)
C5 0.0482(13) 0.0447(12) 0.0497(14) -0.0008(12) -0.0015(9) -0.0006(12)
C4 0.0482(13) 0.0447(12) 0.0497(14) -0.0008(12) -0.0015(9) -0.0006(12)
C3 0.0482(13) 0.0447(12) 0.0497(14) -0.0008(12) -0.0015(9) -0.0006(12)
C8 0.046(5) 0.037(5) 0.055(5) -0.003(4) -0.001(5) -0.016(5)
C9 0.032(3) 0.021(2) 0.027(2) 0.000(2) -0.004(3) 0.001(3)
C12 0.032(3) 0.021(2) 0.027(2) 0.000(2) -0.004(3) 0.001(3)
C10 0.032(3) 0.021(2) 0.027(2) 0.000(2) -0.004(3) 0.001(3)
C13 0.032(3) 0.021(2) 0.027(2) 0.000(2) -0.004(3) 0.001(3)
C11 0.044(4) 0.029(3) 0.047(4) 0.000 -0.004(5) 0.000

loop_
_atom_type_symbol
_atom_type_description
_atom_type_scat_dispersion_real
_atom_type_scat_dispersion_imag
_atom_type_scat_source
C C 0.0181 0.0091 'International Tables Vol C Tables 4.2.6.8 and 6.1.1.4'
H H 0.0000 0.0000 'International Tables Vol C Tables 4.2.6.8 and 6.1.1.4'
N N 0.0311 0.0180 'International Tables Vol C Tables 4.2.6.8 and 6.1.1.4'
O O 0.0492 0.0322 'International Tables Vol C Tables 4.2.6.8 and 6.1.1.4'
Zn Zn -1.5491 0.6778 'International Tables Vol C Tables 4.2.6.8 and 6.1.1.4'

loop_
_geom_angle_atom_site_label_1
_geom_angle_atom_site_label_2
_geom_angle_atom_site_label_3
_geom_angle
_geom_angle_site_symmetry_1
_geom_angle_site_symmetry_3
O1 Zn1 Zn1 82.07(9) 3_655 22
O1 Zn1 Zn1 82.07(9) . 22
O1 Zn1 O1 164.14(17) 3_655 .
O2 Zn1 Zn1 76.61(8) 24_554 22
O2 Zn1 Zn1 76.61(8) 22 22
O2 Zn1 O1 89.37(11) 22 .
O2 Zn1 O1 89.37(11) 24_554 3_655
O2 Zn1 O1 86.97(11) 22 3_655
O2 Zn1 O1 86.97(11) 24_554 .
O2 Zn1 O2 153.23(16) 22 24_554
N1 Zn1 Zn1 180.0 . 22
N1 Zn1 O1 97.93(9) . .
N1 Zn1 O1 97.93(9) . 3_655
N1 Zn1 O2 103.39(8) . 22
N1 Zn1 O2 103.39(8) . 24_554
C1 O1 Zn1 124.6(3) . .
C1 O2 Zn1 134.0(3) . 22
C9 N1 Zn1 121.7(4) . .
C9 N1 Zn1 121.7(4) 3_655 .
C9 N1 C9 116.5(8) 3_655 .
C12 N1 Zn1 122.5(3) . .
C12 N1 Zn1 122.5(3) 3_655 .
C12 N1 C12 114.9(6) . 3_655
C5 N2 H2 115.9 . .
C8 N2 H2 115.9 . .
C8 N2 C5 128.3(5) . .
C8 N3 C8 120.8(4) . 7_665
O1 C1 O2 122.6(5) . .
O1 C1 C2 117.7(5) . .
O2 C1 C2 119.1(5) . .
C7 C2 C1 121.5(3) . .
C7 C2 C3 120.0 . .
C3 C2 C1 118.4(3) . .
C2 C7 H7 120.0 . .
C6 C7 C2 120.0 . .
C6 C7 H7 120.0 . .
C7 C6 H6 120.0 . .
C7 C6 C5 120.0 . .
C5 C6 H6 120.0 . .
C6 C5 N2 122.7(3) . .
C4 C5 N2 117.3(3) . .
C4 C5 C6 120.0 . .
C5 C4 H4 120.0 . .
C3 C4 C5 120.0 . .
C3 C4 H4 120.0 . .
C2 C3 H3 120.0 . .
C4 C3 C2 120.0 . .
C4 C3 H3 120.0 . .
N2 C8 N3 118.7(9) . 10_656
N2 C8 N3 122.1(9) . .
N3 C8 N3 119.2(4) . 10_656
N1 C9 H9 118.9 . .
N1 C9 C10 122.2(7) . .
C10 C9 H9 118.9 . .
N1 C12 H12 118.5 . .
C13 C12 N1 123.0(5) . .
C13 C12 H12 118.5 . .
C9 C10 H10 119.5 . .
C9 C10 C11 121.0(6) . .
C11 C10 H10 119.5 . .
C12 C13 H13 119.0 . .
C12 C13 C11 121.9(5) . .
C11 C13 H13 119.0 . .
C10 C11 C10 116.2(8) . 3_655
C10 C11 C11 121.9(4) 3_655 2_655
C10 C11 C11 121.9(4) . 2_655
C13 C11 C13 115.2(6) 3_655 .
C13 C11 C11 122.4(3) . 2_655
C13 C11 C11 122.4(3) 3_655 2_655

loop_
_geom_bond_atom_site_label_1
_geom_bond_atom_site_label_2
_geom_bond_distance
_geom_bond_site_symmetry_2
Zn1 Zn1 2.9378(13) 22
Zn1 O1 2.091(3) .
Zn1 O1 2.091(3) 3_655
Zn1 O2 2.050(3) 24_554
Zn1 O2 2.050(3) 22
Zn1 N1 2.033(4) .
O1 C1 1.238(5) .
O2 Zn1 2.050(3) 22
O2 C1 1.243(5) .
N1 C9 1.350(8) 3_655
N1 C9 1.350(8) .
N1 C12 1.343(5) 3_655
N1 C12 1.343(5) .
N2 H2 0.8800 .
N2 C5 1.392(4) .
N2 C8 1.307(5) .
N3 C8 1.335(5) 7_665
N3 C8 1.333(5) .
C1 C2 1.477(5) .
C2 C7 1.3900 .
C2 C3 1.3900 .
C7 H7 0.9500 .
C7 C6 1.3900 .
C6 H6 0.9500 .
C6 C5 1.3900 .
C5 C4 1.3900 .
C4 H4 0.9500 .
C4 C3 1.3900 .
C3 H3 0.9500 .
C8 N3 1.335(5) 10_656
C9 H9 0.9500 .
C9 C10 1.350(10) .
C12 H12 0.9500 .
C12 C13 1.335(7) .
C10 H10 0.9500 .
C10 C11 1.371(8) .
C13 H13 0.9500 .
C13 C11 1.353(5) .
C11 C10 1.371(8) 3_655
C11 C13 1.353(5) 3_655
C11 C11 1.486(8) 2_655

loop_
_smtbx_masks_void_nr
_smtbx_masks_void_average_x
_smtbx_masks_void_average_y
_smtbx_masks_void_average_z
_smtbx_masks_void_volume
_smtbx_masks_void_count_electrons
1 -0.490 -0.317 -0.423 17587.3 3176.8

loop_
_twin_individual_id
_twin_individual_mass_fraction_refined
1 0.54(5)
2 0.46(5)
